data_7207683
loop_
_publ_author_name
'Shepherd, Helena J.'
'Rosa, Patrick'
'Vendier, Laure'
'Casati, Nicola'
'L\'etard, Jean-Fran\,cois'
'Bousseksou, Azzedine'
'Guionneau, Philippe'
'Moln\'ar, G\'abor'

_publ_section_title
;
 High-pressure spin-crossover in a dinuclear Fe(ii) complex.
;
_journal_issue 15
_journal_name_full 'Physical chemistry chemical physics : PCCP'
_journal_page_first 5265
_journal_page_last 5271
_journal_paper_doi 10.1039/c2cp23940j
_journal_volume 14
_journal_year 2012
_chemical_formula_moiety 'C36 H26 Fe2 N16 S4, 2(C H4 O)'
_chemical_formula_sum 'C38 H34 Fe2 N16 O2 S4'
_chemical_formula_weight 984.78
_chemical_name_systematic
;
?
;
_space_group_crystal_system monoclinic
_space_group_IT_number 14
_space_group_name_Hall '-P 2yn'
_space_group_name_H-M_alt 'P 1 21/n 1'
_symmetry_space_group_name_Hall '-P 2yn'
_symmetry_space_group_name_H-M 'P 1 21/n 1'
_atom_sites_solution_hydrogens geom
_atom_sites_solution_primary direct
_atom_sites_solution_secondary difmap
_audit_creation_method SHELXL-97
_cell_angle_alpha 90.00
_cell_angle_beta 111.47(7)
_cell_angle_gamma 90.00
_cell_formula_units_Z 2
_cell_length_a 14.849(6)
_cell_length_b 7.823(4)
_cell_length_c 18.233(16)
_cell_measurement_temperature 295(2)
_cell_measurement_theta_max 20.1714
_cell_measurement_theta_min 2.7406
_cell_volume 1971(2)
_computing_cell_refinement
;
CrysAlisPro, Oxford Diffraction Ltd.,
Version 1.171.34.40 (release 27-08-2010 CrysAlis171 .NET)
(compiled Aug 27 2010,11:50:40)
;
_computing_data_collection
;
CrysAlisPro, Oxford Diffraction Ltd.,
Version 1.171.34.40 (release 27-08-2010 CrysAlis171 .NET)
(compiled Aug 27 2010,11:50:40)
;
_computing_data_reduction
;
Absorb Angel (2004) J. Appl. Cryst. 37:486-492
;
_computing_molecular_graphics
;
O. V. Dolomanov, L. J. Bourhis, R. J. Gildea, J. A. K. Howard and H. Puschmann,
OLEX2: a complete structure solution, refinement and analysis program.
J. Appl. Cryst. (2009). 42, 339-341.
;
_computing_publication_material
;
O. V. Dolomanov, L. J. Bourhis, R. J. Gildea, J. A. K. Howard and H. Puschmann,
OLEX2: a complete structure solution, refinement and analysis program.
J. Appl. Cryst. (2009). 42, 339-341.
;
_computing_structure_refinement 'SHELXL-97 (Sheldrick, 1997)'
_computing_structure_solution 'see _refine_special_details'
_diffrn_ambient_pressure 1300000
_diffrn_ambient_temperature 295(2)
_diffrn_measured_fraction_theta_full 0.696
_diffrn_measured_fraction_theta_max 0.696
_diffrn_measurement_device_type 'Xcalibur, Eos, Gemini ultra'
_diffrn_measurement_method '\w scans'
_diffrn_radiation_monochromator graphite
_diffrn_radiation_source 'fine-focus sealed tube'
_diffrn_radiation_type MoK\a
_diffrn_radiation_wavelength 0.71073
_diffrn_reflns_av_R_equivalents 0.1558
_diffrn_reflns_av_sigmaI/netI 0.2233
_diffrn_reflns_limit_h_max 12
_diffrn_reflns_limit_h_min -12
_diffrn_reflns_limit_k_max 6
_diffrn_reflns_limit_k_min -6
_diffrn_reflns_limit_l_max 12
_diffrn_reflns_limit_l_min -12
_diffrn_reflns_number 2364
_diffrn_reflns_theta_full 17.22
_diffrn_reflns_theta_max 17.22
_diffrn_reflns_theta_min 2.87
_exptl_absorpt_correction_T_max 0.392
_exptl_absorpt_correction_T_min 0.555
_exptl_absorpt_correction_type gaussian
_exptl_absorpt_process_details
;
Gaussian integration over a grid
of 16 x 16 x 16 points = 4096 total grid points
Based upon method of Burnham (1966)

Data corrected for diamond-anvil cell absorption
Note that exptl_absorpt_correction_tmin and _tmax
the total correction factors applied to the intensities
The individual factors are:
range of dac transmission factors (min-max) 0.493 0.563
range of gasket transmission (min-max) 0.792 0.985
range of P media transmission (min-max) 1.000 1.000

thickness of diamond anvil 1: 1.430 mm, mu = 0.2000 mm-1
thickness of platten 1: 0.000 mm, mu = 0.0000 mm-1

thickness of diamond anvil 2: 1.430 mm, mu = 0.2000 mm-1
thickness of platten 2: 0.000 mm, mu = 0.0000 mm-1

Gasket shadowing corrections were made based upon
Gasket thickness = 220.0 microns, radius = 375.0 microns
Gasket absorption coeff = 27.90 mm-1
REFLECTION WAS CONSIDERED TOTALLY OBSCURED IF
FRACTION CRYSTAL ILLUMINATED WAS LESS THAN 0.20

Non-absorbing pressure medium
;
_exptl_crystal_density_diffrn 1.663
_exptl_crystal_density_method 'not measured'
_exptl_crystal_description 'crystal fills hole of diamond-cell gasket'
_exptl_crystal_F_000 1012
_exptl_crystal_preparation 'mounted in a diamond-anvil cell '
_exptl_crystal_size_max 0.28
_exptl_crystal_size_mid 0.26
_exptl_crystal_size_min 0.18
_refine_diff_density_max 0.349
_refine_diff_density_min -0.349
_refine_diff_density_rms 0.096
_refine_ls_extinction_method none
_refine_ls_goodness_of_fit_ref 1.107
_refine_ls_hydrogen_treatment riding
_refine_ls_matrix_type full
_refine_ls_number_parameters 99
_refine_ls_number_reflns 828
_refine_ls_number_restraints 33
_refine_ls_restrained_S_all 1.062
_refine_ls_R_factor_all 0.1959
_refine_ls_R_factor_gt 0.1092
_refine_ls_shift/su_max 0.000
_refine_ls_shift/su_mean 0.000
_refine_ls_structure_factor_coef Fsqd
_refine_ls_weighting_details 'calc w=1/[\s^2^(Fo^2^)+(0.0811P)^2^+0.0000P] where P=(Fo^2^+2Fc^2^)/3'
_refine_ls_weighting_scheme calc
_refine_ls_wR_factor_gt 0.2122
_refine_ls_wR_factor_ref 0.2694
_reflns_number_gt 402
_reflns_number_total 828
_reflns_threshold_expression >2sigma(I)
_cod_data_source_file c2cp23940j.txt
_cod_data_source_block 13-kbar
_cod_depositor_comments
;
The following automatic conversions were performed:

'_exptl_absorpt_correction_type' value 'Gaussian' changed to
'gaussian' according to
/home/saulius/struct/CIF-dictionaries/cif_core.dic dictionary named
'cif_core.dic' version 2.4.1 from 2010-06-29.

Automatic conversion script
Id: cif_fix_values 1715 2011-07-08 13:25:40Z adriana 
;
_cod_original_formula_sum 'C38 H34 Fe2 N16 S4 O2'
_cod_database_code 7207683
_exptl_absorpt_correction_mu 0.000

loop_
_symmetry_equiv_pos_as_xyz
'x, y, z'
'-x+1/2, y+1/2, -z+1/2'
'-x, -y, -z'
'x-1/2, -y-1/2, z-1/2'

loop_
_atom_site_label
_atom_site_type_symbol
_atom_site_fract_x
_atom_site_fract_y
_atom_site_fract_z
_atom_site_U_iso_or_equiv
_atom_site_adp_type
_atom_site_occupancy
_atom_site_symmetry_multiplicity
_atom_site_calc_flag
_atom_site_refinement_flags
Fe1 Fe 0.5641(3) 0.3903(5) 0.8217(3) 0.053(2) Uani 1 1 d .
S2 S 0.2675(5) 0.1179(10) 0.7971(5) 0.064(4) Uani 1 1 d .
S1 S 0.8923(5) 0.5600(10) 0.9219(5) 0.066(4) Uani 1 1 d .
N1 N 0.6240(9) 0.337(3) 0.9381(9) 0.056(4) Uiso 1 1 d GU
C8 C 0.6699(11) 0.182(2) 0.9634(11) 0.056(4) Uiso 1 1 d GU
C7 C 0.7122(9) 0.1465(17) 1.0435(13) 0.054(5) Uiso 1 1 d GU
H7 H 0.7429 0.0423 1.0604 0.065 Uiso 1 1 calc R
C6 C 0.7086(9) 0.267(3) 1.0983(8) 0.057(5) Uiso 1 1 d GU
H6 H 0.7369 0.2436 1.1519 0.068 Uiso 1 1 calc R
C5 C 0.6627(12) 0.423(2) 1.0731(13) 0.059(5) Uiso 1 1 d GU
H5 H 0.6603 0.5036 1.1098 0.071 Uiso 1 1 calc R
C4 C 0.6204(10) 0.4581(17) 0.9930(15) 0.057(4) Uiso 1 1 d GU
N2 N 0.5376(11) 0.611(2) 0.8720(13) 0.056(4) Uiso 1 1 d GU
C3 C 0.5751(10) 0.607(2) 0.9556(13) 0.060(5) Uiso 1 1 d GU
C2 C 0.5578(10) 0.769(3) 0.9833(8) 0.058(5) Uiso 1 1 d GU
H2 H 0.5750 0.8009 1.0357 0.070 Uiso 1 1 calc R
C1 C 0.5095(10) 0.8731(17) 0.9167(11) 0.059(5) Uiso 1 1 d GU
H1 H 0.4895 0.9854 0.9179 0.071 Uiso 1 1 calc R
N7 N 0.4970(9) 0.776(2) 0.8479(8) 0.062(5) Uiso 1 1 d GU
H7A H 0.4697 0.8104 0.8000 0.074 Uiso 1 1 calc R
C18 C 0.3652(17) 0.219(3) 0.8015(16) 0.040(7) Uiso 1 1 d U
C17 C 0.784(2) 0.511(3) 0.8721(18) 0.053(7) Uiso 1 1 d U
N3 N 0.6250(10) 0.1500(16) 0.8252(13) 0.058(4) Uiso 1 1 d GU
C9 C 0.6727(13) 0.081(3) 0.9018(10) 0.055(4) Uiso 1 1 d GU
C10 C 0.7241(11) -0.067(2) 0.8945(11) 0.060(5) Uiso 1 1 d GU
H10 H 0.7616 -0.1365 0.9357 0.072 Uiso 1 1 calc R
C11 C 0.7081(11) -0.0898(16) 0.8135(13) 0.057(5) Uiso 1 1 d GU
H11 H 0.7332 -0.1773 0.7922 0.068 Uiso 1 1 calc R
N8 N 0.6468(10) 0.044(2) 0.7706(9) 0.056(5) Uiso 1 1 d GU
H8 H 0.6265 0.0586 0.7204 0.067 Uiso 1 1 calc R
N6 N 0.4341(14) 0.289(3) 0.8026(13) 0.059(5) Uiso 1 1 d U
N5 N 0.6998(16) 0.479(3) 0.8418(14) 0.061(4) Uiso 1 1 d U
O1 O 0.3940(12) -0.100(2) 0.6974(14) 0.077(7) Uiso 1 1 d U
C19 C 0.3867(18) -0.137(3) 0.6192(19) 0.084(11) Uiso 1 1 d U
H19A H 0.3990 -0.2563 0.6149 0.126 Uiso 1 1 calc R
H19B H 0.4334 -0.0703 0.6066 0.126 Uiso 1 1 calc R
H19C H 0.3229 -0.1091 0.5832 0.126 Uiso 1 1 calc R
N4 N 0.5232(12) 0.455(2) 0.7025(8) 0.063(5) Uiso 1 1 d GU
C12 C 0.4633(11) 0.3430(17) 0.6466(14) 0.068(5) Uiso 1 1 d GU
H12 H 0.4312 0.2561 0.6620 0.082 Uiso 1 1 calc R
C13 C 0.4514(10) 0.361(2) 0.5678(12) 0.067(6) Uiso 1 1 d GU
H13 H 0.4113 0.2861 0.5304 0.080 Uiso 1 1 calc R
C14 C 0.4994(14) 0.491(3) 0.5448(8) 0.068(6) Uiso 1 1 d GU
C15 C 0.5592(12) 0.6026(19) 0.6008(14) 0.066(5) Uiso 1 1 d GU
H15 H 0.5914 0.6894 0.5854 0.079 Uiso 1 1 calc R
C16 C 0.5712(10) 0.585(2) 0.6796(12) 0.067(5) Uiso 1 1 d GU
H16 H 0.6112 0.6594 0.7170 0.080 Uiso 1 1 calc R

loop_
_atom_site_aniso_label
_atom_site_aniso_U_11
_atom_site_aniso_U_22
_atom_site_aniso_U_33
_atom_site_aniso_U_23
_atom_site_aniso_U_13
_atom_site_aniso_U_12
Fe1 0.054(3) 0.058(5) 0.047(7) 0.001(3) 0.018(3) 0.008(3)
S2 0.073(6) 0.063(9) 0.053(14) 0.021(5) 0.020(7) 0.003(5)
S1 0.038(5) 0.064(9) 0.080(13) -0.014(5) 0.005(6) 0.002(4)

loop_
_atom_type_symbol
_atom_type_description
_atom_type_scat_dispersion_real
_atom_type_scat_dispersion_imag
_atom_type_scat_source
C C 0.0033 0.0016 'International Tables Vol C Tables 4.2.6.8 and 6.1.1.4'
H H 0.0000 0.0000 'International Tables Vol C Tables 4.2.6.8 and 6.1.1.4'
Fe Fe 0.3463 0.8444 'International Tables Vol C Tables 4.2.6.8 and 6.1.1.4'
N N 0.0061 0.0033 'International Tables Vol C Tables 4.2.6.8 and 6.1.1.4'
O O 0.0106 0.0060 'International Tables Vol C Tables 4.2.6.8 and 6.1.1.4'
S S 0.1246 0.1234 'International Tables Vol C Tables 4.2.6.8 and 6.1.1.4'

loop_
_geom_angle_atom_site_label_1
_geom_angle_atom_site_label_2
_geom_angle_atom_site_label_3
_geom_angle
_geom_angle_site_symmetry_3
N6 Fe1 N1 97.3(8) .
N6 Fe1 N5 176.6(8) .
N1 Fe1 N5 81.6(8) .
N6 Fe1 N2 94.6(7) .
N1 Fe1 N2 77.7(9) .
N5 Fe1 N2 88.3(7) .
N6 Fe1 N3 91.6(7) .
N1 Fe1 N3 76.3(8) .
N5 Fe1 N3 85.0(7) .
N2 Fe1 N3 153.8(9) .
N6 Fe1 N4 91.1(9) .
N1 Fe1 N4 171.4(7) .
N5 Fe1 N4 89.9(8) .
N2 Fe1 N4 103.3(8) .
N3 Fe1 N4 102.0(7) .
C8 N1 C4 120.0 .
C8 N1 Fe1 120.1(14) .
C4 N1 Fe1 119.9(14) .
C9 C8 C7 127(2) .
C9 C8 N1 113(2) .
C7 C8 N1 120.0 .
C8 C7 C6 120.0 .
C5 C6 C7 120.0 .
C6 C5 C4 120.0 .
C5 C4 N1 120.0 .
C5 C4 C3 129(2) .
N1 C4 C3 111(2) .
N7 N2 C3 108.0 .
N7 N2 Fe1 138.6(13) .
C3 N2 Fe1 113.2(13) .
C4 C3 C2 133.7(19) .
C4 C3 N2 118.3(19) .
C2 C3 N2 108.0 .
C3 C2 C1 108.0 .
N7 C1 C2 108.0 .
N2 N7 C1 108.0 .
N6 C18 S2 178(3) .
N5 C17 S1 173(3) .
C9 N3 N8 108.0 .
C9 N3 Fe1 115.3(13) .
N8 N3 Fe1 135.6(13) .
C8 C9 N3 116(2) .
C8 C9 C10 136(2) .
N3 C9 C10 108.0 .
C9 C10 C11 108.0 .
N8 C11 C10 108.0 .
C11 N8 N3 108.0 .
C18 N6 Fe1 170(2) .
C17 N5 Fe1 163(2) .
C12 N4 C16 120.0 .
C12 N4 Fe1 118.3(14) .
C16 N4 Fe1 120.2(14) .
N4 C12 C13 120.0 .
C14 C13 C12 120.0 .
C13 C14 C15 120.0 .
C13 C14 C14 124(3) 3_666
C15 C14 C14 116(3) 3_666
C16 C15 C14 120.0 .
C15 C16 N4 120.0 .

loop_
_geom_bond_atom_site_label_1
_geom_bond_atom_site_label_2
_geom_bond_distance
_geom_bond_site_symmetry_2
Fe1 N6 2.00(2) .
Fe1 N1 2.022(14) .
Fe1 N5 2.03(2) .
Fe1 N2 2.062(14) .
Fe1 N3 2.077(12) .
Fe1 N4 2.091(13) .
S2 C18 1.63(3) .
S1 C17 1.58(3) .
N1 C8 1.3900 .
N1 C4 1.3900 .
C8 C9 1.383(18) .
C8 C7 1.3900 .
C7 C6 1.3900 .
C6 C5 1.3900 .
C5 C4 1.3900 .
C4 C3 1.393(16) .
N2 N7 1.4200 .
N2 C3 1.4200 .
C3 C2 1.4200 .
C2 C1 1.4200 .
C1 N7 1.4200 .
C18 N6 1.15(2) .
C17 N5 1.19(2) .
N3 C9 1.4200 .
N3 N8 1.4200 .
C9 C10 1.4200 .
C10 C11 1.4200 .
C11 N8 1.4200 .
O1 C19 1.42(3) .
N4 C12 1.3900 .
N4 C16 1.3900 .
C12 C13 1.3900 .
C13 C14 1.3900 .
C14 C15 1.3900 .
C14 C14 1.65(3) 3_666
C15 C16 1.3900 .
